data_4128489
loop_
_publ_author_name
'Hadlington, Terrance J.'
'Szilv\'asi, Tibor'
'Driess, Matthias'

_publ_section_title
;
 Versatile Tautomerization of EH<sub>2</sub>-Substituted Silylenes (E = N,
 P, As) in the Coordination Sphere of Nickel.
;
_journal_issue 7
_journal_name_full 'Journal of the American Chemical Society'
_journal_page_first 3304
_journal_page_last 3314
_journal_paper_doi 10.1021/jacs.9b00159
_journal_volume 141
_journal_year 2019
_chemical_formula_moiety 'C63 H116 N8 Ni2 P2 Si4'
_chemical_formula_sum 'C63 H116 N8 Ni2 P2 Si4'
_chemical_formula_weight 1277.35
_space_group_crystal_system triclinic
_space_group_IT_number 2
_space_group_name_Hall '-P 1'
_space_group_name_H-M_alt 'P -1'
_atom_sites_solution_hydrogens mixed
_audit_creation_method SHELXL-2016/6
_cell_angle_alpha 81.759(8)
_cell_angle_beta 74.827(9)
_cell_angle_gamma 66.298(9)
_cell_formula_units_Z 2
_cell_length_a 13.2496(12)
_cell_length_b 15.6628(13)
_cell_length_c 19.872(2)
_cell_measurement_reflns_used 1536
_cell_measurement_temperature 150(2)
_cell_measurement_theta_max 73.3280
_cell_measurement_theta_min 5.0380
_cell_volume 3641.1(6)
_computing_structure_refinement 'SHELXL-2016/6 (Sheldrick, 2016)'
_diffrn_ambient_temperature 150(2)
_diffrn_detector_area_resol_mean 10.5435
_diffrn_measured_fraction_theta_full 0.999
_diffrn_measured_fraction_theta_max 0.995
_diffrn_measurement_device_type 'SuperNova, Single source at offset, Atlas'
_diffrn_measurement_method '\w scans'
_diffrn_radiation_type CuK\a
_diffrn_radiation_wavelength 1.54184
_diffrn_reflns_av_R_equivalents 0.0489
_diffrn_reflns_av_unetI/netI 0.0651
_diffrn_reflns_Laue_measured_fraction_full 0.999
_diffrn_reflns_Laue_measured_fraction_max 0.995
_diffrn_reflns_limit_h_max 16
_diffrn_reflns_limit_h_min -16
_diffrn_reflns_limit_k_max 17
_diffrn_reflns_limit_k_min -19
_diffrn_reflns_limit_l_max 23
_diffrn_reflns_limit_l_min -24
_diffrn_reflns_number 25855
_diffrn_reflns_point_group_measured_fraction_full 0.999
_diffrn_reflns_point_group_measured_fraction_max 0.995
_diffrn_reflns_theta_full 67.684
_diffrn_reflns_theta_max 69.990
_diffrn_reflns_theta_min 2.306
_diffrn_source 'micro-focus sealed X-ray tube'
_exptl_absorpt_coefficient_mu 1.993
_exptl_absorpt_correction_T_max 1.00000
_exptl_absorpt_correction_T_min 0.38304
_exptl_absorpt_correction_type multi-scan
_exptl_absorpt_process_details
;
CrysAlisPro 1.171.38.46 (Rigaku Oxford Diffraction, 2015)
Empirical absorption correction using spherical harmonics,
 implemented in SCALE3 ABSPACK scaling algorithm.
;
_exptl_crystal_colour red
_exptl_crystal_density_diffrn 1.165
_exptl_crystal_description block
_exptl_crystal_F_000 1384
_exptl_crystal_size_max 0.215
_exptl_crystal_size_mid 0.126
_exptl_crystal_size_min 0.121
_refine_diff_density_max 0.641
_refine_diff_density_min -0.507
_refine_diff_density_rms 0.079
_refine_ls_extinction_method none
_refine_ls_goodness_of_fit_ref 1.084
_refine_ls_hydrogen_treatment mixed
_refine_ls_matrix_type full
_refine_ls_number_parameters 756
_refine_ls_number_reflns 13729
_refine_ls_number_restraints 0
_refine_ls_restrained_S_all 1.084
_refine_ls_R_factor_all 0.0796
_refine_ls_R_factor_gt 0.0625
_refine_ls_shift/su_max 0.001
_refine_ls_shift/su_mean 0.000
_refine_ls_structure_factor_coef Fsqd
_refine_ls_weighting_details 'w=1/[\s^2^(Fo^2^)+(0.0471P)^2^+9.2272P] where P=(Fo^2^+2Fc^2^)/3'
_refine_ls_weighting_scheme calc
_refine_ls_wR_factor_gt 0.1585
_refine_ls_wR_factor_ref 0.1677
_reflns_Friedel_coverage 0.000
_reflns_number_gt 10821
_reflns_number_total 13729
_reflns_threshold_expression 'I > 2\s(I)'
_cod_data_source_file ja9b00159_si_002.cif
_cod_data_source_block compound_8
_cod_original_cell_volume 3641.0(7)
_cod_database_code 4128489
_shelx_shelxl_version_number 2016/6
_shelx_space_group_comment
;
The symmetry employed for this shelxl refinement is uniquely defined
by the following loop, which should always be used as a source of
symmetry information in preference to the above space-group names.
They are only intended as comments.
;

loop_
_space_group_symop_operation_xyz
'x, y, z'
'-x, -y, -z'

loop_
_atom_site_label
_atom_site_type_symbol
_atom_site_fract_x
_atom_site_fract_y
_atom_site_fract_z
_atom_site_U_iso_or_equiv
_atom_site_adp_type
_atom_site_occupancy
_atom_site_site_symmetry_order
_atom_site_calc_flag
_atom_site_refinement_flags_posn
_atom_site_refinement_flags_adp
Ni1 Ni 0.53538(6) 0.76585(4) 0.71034(3) 0.02406(16) Uani 1 1 d . .
Ni2 Ni 0.77666(5) 0.72282(4) 0.76552(3) 0.02268(16) Uani 1 1 d . .
P1 P 0.59117(8) 0.76470(7) 0.80309(5) 0.0244(2) Uani 1 1 d . .
P2 P 0.68194(8) 0.64064(7) 0.74240(5) 0.0240(2) Uani 1 1 d . .
Si3 Si 0.45847(9) 0.92001(7) 0.71308(6) 0.0274(2) Uani 1 1 d . .
Si2 Si 0.82074(9) 0.34740(7) 0.83719(6) 0.0280(2) Uani 1 1 d . .
Si1 Si 0.64435(10) 0.54671(7) 0.83172(6) 0.0279(2) Uani 1 1 d . .
Si4 Si 0.29870(10) 1.09056(8) 0.79501(7) 0.0328(3) Uani 1 1 d . .
N8 N 0.9961(3) 0.5974(2) 0.79932(18) 0.0286(7) Uani 1 1 d . .
N3 N 0.5346(3) 0.7462(3) 0.56571(18) 0.0309(8) Uani 1 1 d . .
N4 N 0.4125(3) 0.7011(3) 0.63883(19) 0.0322(8) Uani 1 1 d . .
N1 N 0.6937(3) 0.4279(2) 0.81717(18) 0.0257(7) Uani 1 1 d . .
N5 N 0.7777(3) 0.9083(2) 0.72384(18) 0.0268(7) Uani 1 1 d . .
C43 C 0.7455(3) 0.9971(3) 0.7484(2) 0.0282(9) Uani 1 1 d . .
C36 C 0.6205(4) 0.7869(3) 0.5405(2) 0.0332(9) Uani 1 1 d . .
H36 H 0.625565 0.812851 0.582137 0.040 Uiso 1 1 calc R U
C21 C 0.1580(4) 0.9891(3) 0.7262(2) 0.0318(9) Uani 1 1 d . .
N7 N 1.0015(3) 0.5842(2) 0.69212(17) 0.0268(7) Uani 1 1 d . .
C1 C 0.6255(3) 0.3942(3) 0.7909(2) 0.0265(8) Uani 1 1 d . .
C25 C 0.1955(4) 1.0332(3) 0.6549(2) 0.0359(10) Uani 1 1 d . .
H25 H 0.262867 1.046392 0.656178 0.043 Uiso 1 1 calc R U
C42 C 0.7658(3) 0.8461(3) 0.7768(2) 0.0247(8) Uani 1 1 d . .
C2 C 0.6479(4) 0.3816(3) 0.7189(2) 0.0295(9) Uani 1 1 d . .
C45 C 0.7430(4) 1.0831(3) 0.7038(3) 0.0416(11) Uani 1 1 d . .
H45A H 0.720648 1.135286 0.733657 0.062 Uiso 1 1 calc R U
H45B H 0.688320 1.097978 0.674638 0.062 Uiso 1 1 calc R U
H45C H 0.818319 1.072323 0.673939 0.062 Uiso 1 1 calc R U
N6 N 0.7275(3) 0.8965(2) 0.83551(18) 0.0270(7) Uani 1 1 d . .
C39 C 0.3405(4) 0.6885(3) 0.7067(2) 0.0354(10) Uani 1 1 d . .
H39 H 0.350578 0.723795 0.740876 0.042 Uiso 1 1 calc R U
C20 C 0.0560(4) 0.9771(3) 0.7414(3) 0.0375(10) Uani 1 1 d . .
H20 H 0.009215 0.998840 0.708589 0.045 Uiso 1 1 calc R U
C3 C 0.5856(4) 0.3428(3) 0.6952(2) 0.0359(10) Uani 1 1 d . .
H3 H 0.601772 0.332266 0.646965 0.043 Uiso 1 1 calc R U
C31 C 0.4884(3) 0.7403(3) 0.6350(2) 0.0280(8) Uani 1 1 d . .
C54 C 1.0971(4) 0.5227(3) 0.7743(2) 0.0320(9) Uani 1 1 d . .
C4 C 0.5014(4) 0.3195(3) 0.7406(3) 0.0389(11) Uani 1 1 d . .
H4 H 0.459950 0.293045 0.723774 0.047 Uiso 1 1 calc R U
C50 C 0.7062(4) 0.8530(3) 0.9062(2) 0.0340(10) Uani 1 1 d . .
H50 H 0.726449 0.785408 0.900132 0.041 Uiso 1 1 calc R U
C7 C 0.7377(4) 0.4075(3) 0.6658(2) 0.0347(10) Uani 1 1 d . .
H7 H 0.772560 0.434903 0.691250 0.042 Uiso 1 1 calc R U
C8 C 0.6858(4) 0.4814(3) 0.6117(2) 0.0397(11) Uani 1 1 d . .
H8A H 0.646100 0.457905 0.588358 0.060 Uiso 1 1 calc R U
H8B H 0.745997 0.494869 0.577091 0.060 Uiso 1 1 calc R U
H8C H 0.632238 0.538631 0.635222 0.060 Uiso 1 1 calc R U
C14 C 0.8225(5) 0.3496(4) 0.9303(3) 0.0450(12) Uani 1 1 d . .
H14A H 0.813340 0.412157 0.940286 0.068 Uiso 1 1 calc R U
H14B H 0.894802 0.304062 0.939220 0.068 Uiso 1 1 calc R U
H14C H 0.760428 0.333820 0.960447 0.068 Uiso 1 1 calc R U
C44 C 0.7140(4) 0.9899(3) 0.8187(2) 0.0317(9) Uani 1 1 d . .
C27 C 0.2321(5) 0.9633(4) 0.5977(3) 0.0468(12) Uani 1 1 d . .
H27A H 0.292919 0.905680 0.608609 0.070 Uiso 1 1 calc R U
H27B H 0.259297 0.990443 0.552581 0.070 Uiso 1 1 calc R U
H27C H 0.167409 0.949129 0.595561 0.070 Uiso 1 1 calc R U
C9 C 0.8317(5) 0.3227(4) 0.6285(3) 0.0508(13) Uani 1 1 d . .
H9A H 0.860752 0.273733 0.663175 0.076 Uiso 1 1 calc R U
H9B H 0.893079 0.340765 0.600074 0.076 Uiso 1 1 calc R U
H9C H 0.801526 0.299125 0.598415 0.076 Uiso 1 1 calc R U
C13 C 0.8360(4) 0.2277(3) 0.8219(3) 0.0419(11) Uani 1 1 d . .
H13A H 0.772028 0.214367 0.851996 0.063 Uiso 1 1 calc R U
H13B H 0.906760 0.182087 0.832815 0.063 Uiso 1 1 calc R U
H13C H 0.837141 0.223799 0.772930 0.063 Uiso 1 1 calc R U
C61 C 0.9656(4) 0.6031(3) 0.6255(2) 0.0312(9) Uani 1 1 d . .
H61 H 0.887879 0.653076 0.633799 0.037 Uiso 1 1 calc R U
C52 C 0.5822(4) 0.8926(3) 0.9436(3) 0.0435(12) Uani 1 1 d . .
H52A H 0.559484 0.958635 0.952035 0.065 Uiso 1 1 calc R U
H52B H 0.571160 0.858066 0.988279 0.065 Uiso 1 1 calc R U
H52C H 0.535981 0.886726 0.914632 0.065 Uiso 1 1 calc R U
C5 C 0.4778(4) 0.3350(3) 0.8106(3) 0.0373(10) Uani 1 1 d . .
H5 H 0.418856 0.319731 0.841589 0.045 Uiso 1 1 calc R U
C10 C 0.5049(4) 0.3889(3) 0.9149(2) 0.0346(10) Uani 1 1 d . .
H10 H 0.557848 0.413633 0.925159 0.041 Uiso 1 1 calc R U
C18 C 0.0899(4) 0.9006(3) 0.8505(2) 0.0391(11) Uani 1 1 d . .
H18 H 0.066497 0.869706 0.892701 0.047 Uiso 1 1 calc R U
C38 C 0.5878(5) 0.8682(4) 0.4887(3) 0.0506(13) Uani 1 1 d . .
H38A H 0.593483 0.845015 0.444011 0.076 Uiso 1 1 calc R U
H38B H 0.638841 0.901366 0.481905 0.076 Uiso 1 1 calc R U
H38C H 0.509845 0.910878 0.506478 0.076 Uiso 1 1 calc R U
C58 C 0.9549(4) 0.6344(3) 0.8698(2) 0.0352(10) Uani 1 1 d . .
H58 H 0.891941 0.696335 0.866767 0.042 Uiso 1 1 calc R U
C17 C 0.1933(4) 0.9112(3) 0.8378(2) 0.0333(9) Uani 1 1 d . .
C55 C 1.1006(3) 0.5167(3) 0.7067(2) 0.0304(9) Uani 1 1 d . .
C19 C 0.0218(4) 0.9334(3) 0.8040(3) 0.0404(11) Uani 1 1 d . .
H19 H -0.048772 0.926506 0.814392 0.048 Uiso 1 1 calc R U
N2 N 0.3229(3) 0.9827(2) 0.76609(18) 0.0275(7) Uani 1 1 d . .
C28 C 0.1485(4) 1.1456(3) 0.8433(3) 0.0494(13) Uani 1 1 d . .
H28A H 0.098240 1.156404 0.811820 0.074 Uiso 1 1 calc R U
H28B H 0.136141 1.205197 0.860796 0.074 Uiso 1 1 calc R U
H28C H 0.132259 1.103978 0.882638 0.074 Uiso 1 1 calc R U
C33 C 0.4896(4) 0.7090(4) 0.5266(3) 0.0425(11) Uani 1 1 d . .
C47 C 0.8248(4) 0.8794(3) 0.6511(2) 0.0344(10) Uani 1 1 d . .
H47 H 0.836637 0.812090 0.651947 0.041 Uiso 1 1 calc R U
C49 C 0.7444(5) 0.9309(4) 0.6032(3) 0.0463(12) Uani 1 1 d . .
H49A H 0.669185 0.930608 0.625287 0.069 Uiso 1 1 calc R U
H49B H 0.772620 0.899857 0.558766 0.069 Uiso 1 1 calc R U
H49C H 0.739609 0.995486 0.594699 0.069 Uiso 1 1 calc R U
C22 C 0.2656(4) 0.8700(3) 0.8905(2) 0.0391(10) Uani 1 1 d . .
H22 H 0.335061 0.884690 0.873328 0.047 Uiso 1 1 calc R U
C29 C 0.3249(5) 1.1729(3) 0.7212(3) 0.0506(13) Uani 1 1 d . .
H29A H 0.404166 1.146914 0.695810 0.076 Uiso 1 1 calc R U
H29B H 0.308727 1.233010 0.739493 0.076 Uiso 1 1 calc R U
H29C H 0.275590 1.181963 0.689421 0.076 Uiso 1 1 calc R U
C53 C 0.9345(3) 0.6344(3) 0.7491(2) 0.0258(8) Uani 1 1 d . .
C16 C 0.2261(3) 0.9586(3) 0.7755(2) 0.0270(8) Uani 1 1 d . .
C24 C 0.3032(4) 0.7637(3) 0.8967(3) 0.0446(12) Uani 1 1 d . .
H24A H 0.236727 0.747299 0.914287 0.067 Uiso 1 1 calc R U
H24B H 0.353913 0.738011 0.928992 0.067 Uiso 1 1 calc R U
H24C H 0.343135 0.737855 0.850661 0.067 Uiso 1 1 calc R U
C37 C 0.7363(4) 0.7121(4) 0.5148(3) 0.0511(13) Uani 1 1 d . .
H37A H 0.750912 0.660334 0.549729 0.077 Uiso 1 1 calc R U
H37B H 0.794283 0.738573 0.507206 0.077 Uiso 1 1 calc R U
H37C H 0.738622 0.689240 0.470822 0.077 Uiso 1 1 calc R U
C30 C 0.3893(4) 1.0819(4) 0.8551(3) 0.0487(13) Uani 1 1 d . .
H30A H 0.368285 1.048326 0.898577 0.073 Uiso 1 1 calc R U
H30B H 0.378475 1.144693 0.865524 0.073 Uiso 1 1 calc R U
H30C H 0.468846 1.048040 0.833010 0.073 Uiso 1 1 calc R U
C56 C 1.1780(4) 0.4592(3) 0.8166(3) 0.0440(11) Uani 1 1 d . .
H56A H 1.225410 0.401380 0.792121 0.066 Uiso 1 1 calc R U
H56B H 1.135879 0.444733 0.862088 0.066 Uiso 1 1 calc R U
H56C H 1.226099 0.489794 0.823310 0.066 Uiso 1 1 calc R U
C46 C 0.6765(4) 1.0639(3) 0.8696(3) 0.0402(11) Uani 1 1 d . .
H46A H 0.736683 1.052071 0.893864 0.060 Uiso 1 1 calc R U
H46B H 0.608234 1.063321 0.903618 0.060 Uiso 1 1 calc R U
H46C H 0.659892 1.125013 0.844693 0.060 Uiso 1 1 calc R U
C15 C 0.9405(4) 0.3773(3) 0.7821(3) 0.0428(11) Uani 1 1 d . .
H15A H 0.956749 0.357662 0.734487 0.064 Uiso 1 1 calc R U
H15B H 1.007668 0.345022 0.801603 0.064 Uiso 1 1 calc R U
H15C H 0.919942 0.444845 0.781347 0.064 Uiso 1 1 calc R U
C57 C 1.1910(4) 0.4468(3) 0.6567(3) 0.0439(11) Uani 1 1 d . .
H57A H 1.260729 0.419972 0.673913 0.066 Uiso 1 1 calc R U
H57B H 1.205103 0.477877 0.610762 0.066 Uiso 1 1 calc R U
H57C H 1.166058 0.397098 0.652692 0.066 Uiso 1 1 calc R U
C6 C 0.5379(4) 0.3724(3) 0.8372(2) 0.0299(9) Uani 1 1 d . .
C32 C 0.4132(4) 0.6801(4) 0.5728(3) 0.0436(12) Uani 1 1 d . .
C41 C 0.3789(5) 0.5872(4) 0.7328(3) 0.0591(16) Uani 1 1 d . .
H41A H 0.367970 0.550082 0.701627 0.089 Uiso 1 1 calc R U
H41B H 0.334471 0.582228 0.780029 0.089 Uiso 1 1 calc R U
H41C H 0.459255 0.563694 0.733616 0.089 Uiso 1 1 calc R U
C12 C 0.3842(4) 0.4613(4) 0.9367(3) 0.0493(13) Uani 1 1 d . .
H12A H 0.377889 0.520118 0.909893 0.074 Uiso 1 1 calc R U
H12B H 0.366926 0.471636 0.986580 0.074 Uiso 1 1 calc R U
H12C H 0.330564 0.438287 0.927435 0.074 Uiso 1 1 calc R U
C51 C 0.7833(5) 0.8580(4) 0.9494(3) 0.0483(12) Uani 1 1 d . .
H51A H 0.861267 0.837949 0.921621 0.072 Uiso 1 1 calc R U
H51B H 0.780057 0.816885 0.991364 0.072 Uiso 1 1 calc R U
H51C H 0.758223 0.922302 0.963067 0.072 Uiso 1 1 calc R U
C11 C 0.5147(5) 0.2996(4) 0.9591(3) 0.0476(12) Uani 1 1 d . .
H11A H 0.464282 0.273493 0.949457 0.071 Uiso 1 1 calc R U
H11B H 0.493263 0.313355 1.008659 0.071 Uiso 1 1 calc R U
H11C H 0.592956 0.254315 0.947896 0.071 Uiso 1 1 calc R U
C62 C 1.0405(4) 0.6417(4) 0.5688(3) 0.0452(12) Uani 1 1 d . .
H62A H 1.052583 0.690320 0.587794 0.068 Uiso 1 1 calc R U
H62B H 1.003590 0.668355 0.529647 0.068 Uiso 1 1 calc R U
H62C H 1.113536 0.591239 0.552476 0.068 Uiso 1 1 calc R U
C23 C 0.2064(6) 0.9109(4) 0.9625(3) 0.0625(16) Uani 1 1 d . .
H23A H 0.182003 0.978963 0.958116 0.094 Uiso 1 1 calc R U
H23B H 0.258946 0.885568 0.993701 0.094 Uiso 1 1 calc R U
H23C H 0.140264 0.894277 0.981767 0.094 Uiso 1 1 calc R U
C63 C 0.9559(4) 0.5188(3) 0.6027(3) 0.0397(11) Uani 1 1 d . .
H63A H 1.031211 0.469112 0.591345 0.060 Uiso 1 1 calc R U
H63B H 0.923231 0.536292 0.561490 0.060 Uiso 1 1 calc R U
H63C H 0.907042 0.496533 0.640700 0.060 Uiso 1 1 calc R U
C40 C 0.2159(4) 0.7292(4) 0.7066(3) 0.0539(14) Uani 1 1 d . .
H40A H 0.197658 0.789138 0.680037 0.081 Uiso 1 1 calc R U
H40B H 0.171256 0.738789 0.754716 0.081 Uiso 1 1 calc R U
H40C H 0.198077 0.686115 0.684988 0.081 Uiso 1 1 calc R U
C26 C 0.1031(5) 1.1256(4) 0.6390(3) 0.0529(14) Uani 1 1 d . .
H26A H 0.133022 1.155069 0.595937 0.079 Uiso 1 1 calc R U
H26B H 0.078272 1.167083 0.677676 0.079 Uiso 1 1 calc R U
H26C H 0.038702 1.113658 0.633255 0.079 Uiso 1 1 calc R U
C60 C 0.9047(6) 0.5743(5) 0.9227(3) 0.0616(16) Uani 1 1 d . .
H60A H 0.852952 0.559295 0.903574 0.092 Uiso 1 1 calc R U
H60B H 0.863182 0.608137 0.965548 0.092 Uiso 1 1 calc R U
H60C H 0.965559 0.516400 0.933101 0.092 Uiso 1 1 calc R U
C48 C 0.9404(4) 0.8845(4) 0.6233(3) 0.0479(12) Uani 1 1 d . .
H48A H 0.932590 0.949828 0.619340 0.072 Uiso 1 1 calc R U
H48B H 0.973672 0.857596 0.577182 0.072 Uiso 1 1 calc R U
H48C H 0.989495 0.849358 0.655293 0.072 Uiso 1 1 calc R U
C35 C 0.5235(6) 0.7027(5) 0.4490(3) 0.0663(18) Uani 1 1 d . .
H35A H 0.508418 0.651805 0.435767 0.099 Uiso 1 1 calc R U
H35B H 0.604390 0.690495 0.433037 0.099 Uiso 1 1 calc R U
H35C H 0.479885 0.761699 0.427294 0.099 Uiso 1 1 calc R U
C34 C 0.3424(6) 0.6338(6) 0.5584(3) 0.075(2) Uani 1 1 d . .
H34A H 0.373797 0.609394 0.511404 0.113 Uiso 1 1 calc R U
H34B H 0.264786 0.679299 0.561393 0.113 Uiso 1 1 calc R U
H34C H 0.342289 0.582290 0.592768 0.113 Uiso 1 1 calc R U
C59 C 1.0445(5) 0.6525(4) 0.8939(3) 0.0530(14) Uani 1 1 d . .
H59A H 1.102693 0.592876 0.904402 0.079 Uiso 1 1 calc R U
H59B H 1.009010 0.688994 0.935949 0.079 Uiso 1 1 calc R U
H59C H 1.079208 0.687359 0.856896 0.079 Uiso 1 1 calc R U
H2A H 0.453(4) 0.958(3) 0.643(2) 0.029 Uiso 1 1 d . .
H2B H 0.524(4) 0.966(3) 0.735(2) 0.031 Uiso 1 1 d . .
H1B H 0.685(5) 0.549(4) 0.887(3) 0.068 Uiso 1 1 d . .
H1A H 0.531(5) 0.571(4) 0.859(3) 0.068 Uiso 1 1 d . .

loop_
_atom_site_aniso_label
_atom_site_aniso_U_11
_atom_site_aniso_U_22
_atom_site_aniso_U_33
_atom_site_aniso_U_23
_atom_site_aniso_U_13
_atom_site_aniso_U_12
Ni1 0.0262(3) 0.0193(3) 0.0281(4) -0.0002(3) -0.0056(3) -0.0107(3)
Ni2 0.0237(3) 0.0177(3) 0.0274(3) -0.0016(3) -0.0036(3) -0.0098(3)
P1 0.0249(5) 0.0208(5) 0.0281(5) -0.0033(4) -0.0039(4) -0.0099(4)
P2 0.0267(5) 0.0177(5) 0.0289(5) -0.0010(4) -0.0052(4) -0.0106(4)
Si3 0.0269(6) 0.0192(5) 0.0350(6) -0.0005(4) -0.0023(4) -0.0107(4)
Si2 0.0277(6) 0.0207(5) 0.0374(6) 0.0039(4) -0.0090(5) -0.0119(4)
Si1 0.0352(6) 0.0196(5) 0.0289(6) -0.0009(4) -0.0038(5) -0.0126(5)
Si4 0.0310(6) 0.0225(5) 0.0452(7) -0.0040(5) -0.0060(5) -0.0113(5)
N8 0.0261(17) 0.0254(17) 0.0343(19) -0.0027(14) -0.0082(14) -0.0087(14)
N3 0.0314(19) 0.0333(19) 0.0298(18) -0.0018(15) -0.0052(15) -0.0152(16)
N4 0.0330(19) 0.0336(19) 0.0342(19) -0.0033(15) -0.0059(15) -0.0174(16)
N1 0.0273(17) 0.0198(16) 0.0332(18) 0.0005(13) -0.0079(14) -0.0121(14)
N5 0.0304(18) 0.0184(16) 0.0314(18) -0.0016(13) -0.0055(14) -0.0100(14)
C43 0.027(2) 0.0198(19) 0.041(2) -0.0026(17) -0.0064(17) -0.0127(16)
C36 0.036(2) 0.032(2) 0.033(2) 0.0003(18) -0.0059(18) -0.0167(19)
C21 0.032(2) 0.025(2) 0.037(2) 0.0010(17) -0.0067(18) -0.0114(18)
N7 0.0268(17) 0.0253(17) 0.0284(17) -0.0030(14) -0.0011(14) -0.0125(14)
C1 0.028(2) 0.0149(17) 0.037(2) 0.0003(16) -0.0084(17) -0.0080(15)
C25 0.034(2) 0.031(2) 0.043(3) 0.0084(19) -0.0113(19) -0.0142(19)
C42 0.0226(19) 0.0201(19) 0.032(2) -0.0002(15) -0.0059(16) -0.0089(15)
C2 0.030(2) 0.0221(19) 0.038(2) -0.0029(17) -0.0091(18) -0.0107(17)
C45 0.054(3) 0.023(2) 0.050(3) 0.0042(19) -0.011(2) -0.019(2)
N6 0.0301(18) 0.0199(16) 0.0325(18) -0.0035(14) -0.0049(14) -0.0117(14)
C39 0.044(3) 0.036(2) 0.033(2) -0.0002(18) -0.0030(19) -0.027(2)
C20 0.031(2) 0.036(2) 0.046(3) 0.002(2) -0.012(2) -0.0119(19)
C3 0.042(3) 0.031(2) 0.039(2) -0.0052(19) -0.014(2) -0.014(2)
C31 0.028(2) 0.0215(19) 0.035(2) -0.0007(16) -0.0071(17) -0.0096(16)
C54 0.026(2) 0.026(2) 0.046(3) 0.0017(18) -0.0103(18) -0.0129(17)
C4 0.037(2) 0.034(2) 0.056(3) -0.007(2) -0.018(2) -0.017(2)
C50 0.043(3) 0.026(2) 0.035(2) -0.0037(17) -0.0059(19) -0.0161(19)
C7 0.037(2) 0.037(2) 0.033(2) -0.0053(19) -0.0058(19) -0.017(2)
C8 0.049(3) 0.037(2) 0.034(2) -0.0008(19) -0.009(2) -0.018(2)
C14 0.051(3) 0.044(3) 0.040(3) 0.009(2) -0.020(2) -0.016(2)
C44 0.031(2) 0.022(2) 0.045(3) -0.0066(18) -0.0046(19) -0.0136(17)
C27 0.054(3) 0.047(3) 0.042(3) 0.005(2) -0.010(2) -0.025(3)
C9 0.048(3) 0.047(3) 0.045(3) -0.004(2) 0.002(2) -0.013(2)
C13 0.035(2) 0.022(2) 0.070(3) 0.006(2) -0.018(2) -0.0101(19)
C61 0.032(2) 0.030(2) 0.030(2) -0.0023(17) -0.0031(17) -0.0120(18)
C52 0.052(3) 0.032(2) 0.041(3) -0.011(2) 0.009(2) -0.020(2)
C5 0.033(2) 0.031(2) 0.052(3) 0.003(2) -0.011(2) -0.0180(19)
C10 0.036(2) 0.031(2) 0.037(2) 0.0031(18) -0.0069(19) -0.0148(19)
C18 0.040(3) 0.042(3) 0.039(3) 0.001(2) 0.000(2) -0.025(2)
C38 0.058(3) 0.046(3) 0.048(3) 0.013(2) -0.011(3) -0.025(3)
C58 0.035(2) 0.037(2) 0.035(2) -0.0029(19) -0.0086(19) -0.014(2)
C17 0.034(2) 0.031(2) 0.037(2) -0.0016(18) -0.0072(18) -0.0152(19)
C55 0.026(2) 0.026(2) 0.039(2) -0.0016(17) -0.0027(17) -0.0126(17)
C19 0.027(2) 0.044(3) 0.051(3) 0.002(2) -0.006(2) -0.018(2)
N2 0.0232(17) 0.0197(16) 0.0387(19) 0.0016(14) -0.0032(14) -0.0107(13)
C28 0.036(3) 0.029(2) 0.076(4) -0.014(2) -0.005(2) -0.005(2)
C33 0.042(3) 0.059(3) 0.036(2) -0.010(2) -0.008(2) -0.027(2)
C47 0.044(3) 0.028(2) 0.033(2) -0.0035(18) -0.0026(19) -0.019(2)
C49 0.052(3) 0.054(3) 0.041(3) 0.002(2) -0.010(2) -0.029(3)
C22 0.042(3) 0.043(3) 0.038(2) 0.004(2) -0.009(2) -0.025(2)
C29 0.068(4) 0.026(2) 0.064(3) 0.004(2) -0.017(3) -0.025(2)
C53 0.024(2) 0.0217(19) 0.033(2) -0.0021(16) -0.0027(16) -0.0120(16)
C16 0.024(2) 0.0196(19) 0.036(2) -0.0024(16) -0.0039(16) -0.0087(16)
C24 0.044(3) 0.044(3) 0.046(3) 0.005(2) -0.012(2) -0.018(2)
C37 0.037(3) 0.044(3) 0.068(4) 0.000(3) -0.002(2) -0.019(2)
C30 0.043(3) 0.045(3) 0.061(3) -0.019(2) -0.012(2) -0.014(2)
C56 0.040(3) 0.036(3) 0.054(3) 0.000(2) -0.016(2) -0.009(2)
C46 0.045(3) 0.029(2) 0.049(3) -0.010(2) -0.002(2) -0.019(2)
C15 0.032(2) 0.035(3) 0.061(3) 0.010(2) -0.012(2) -0.016(2)
C57 0.036(3) 0.039(3) 0.049(3) -0.009(2) -0.005(2) -0.007(2)
C6 0.029(2) 0.0200(19) 0.040(2) 0.0021(17) -0.0079(18) -0.0100(17)
C32 0.044(3) 0.053(3) 0.044(3) -0.011(2) -0.010(2) -0.026(2)
C41 0.047(3) 0.047(3) 0.075(4) 0.027(3) -0.015(3) -0.019(3)
C12 0.047(3) 0.049(3) 0.038(3) 0.001(2) 0.001(2) -0.012(2)
C51 0.066(4) 0.041(3) 0.043(3) -0.003(2) -0.017(3) -0.023(3)
C11 0.061(3) 0.043(3) 0.044(3) 0.012(2) -0.017(2) -0.026(3)
C62 0.048(3) 0.048(3) 0.035(3) 0.006(2) 0.000(2) -0.023(2)
C23 0.083(4) 0.049(3) 0.053(3) -0.008(3) -0.026(3) -0.015(3)
C63 0.044(3) 0.038(3) 0.040(3) -0.010(2) -0.006(2) -0.018(2)
C40 0.042(3) 0.042(3) 0.067(4) 0.009(3) 0.002(3) -0.019(2)
C26 0.047(3) 0.040(3) 0.062(3) 0.015(2) -0.015(3) -0.010(2)
C60 0.076(4) 0.083(4) 0.039(3) -0.001(3) -0.001(3) -0.052(4)
C48 0.042(3) 0.058(3) 0.044(3) -0.011(2) 0.001(2) -0.022(2)
C35 0.068(4) 0.112(6) 0.039(3) -0.016(3) -0.007(3) -0.053(4)
C34 0.081(5) 0.123(6) 0.059(4) -0.025(4) -0.006(3) -0.075(5)
C59 0.053(3) 0.068(4) 0.049(3) -0.016(3) -0.006(2) -0.033(3)

loop_
_atom_type_symbol
_atom_type_description
_atom_type_scat_dispersion_real
_atom_type_scat_dispersion_imag
_atom_type_scat_source
C C 0.0181 0.0091 'International Tables Vol C Tables 4.2.6.8 and 6.1.1.4'
H H 0.0000 0.0000 'International Tables Vol C Tables 4.2.6.8 and 6.1.1.4'
N N 0.0311 0.0180 'International Tables Vol C Tables 4.2.6.8 and 6.1.1.4'
Si Si 0.2541 0.3302 'International Tables Vol C Tables 4.2.6.8 and 6.1.1.4'
P P 0.2955 0.4335 'International Tables Vol C Tables 4.2.6.8 and 6.1.1.4'
Ni Ni -3.0029 0.5091 'International Tables Vol C Tables 4.2.6.8 and 6.1.1.4'

loop_
_geom_angle_atom_site_label_1
_geom_angle_atom_site_label_2
_geom_angle_atom_site_label_3
_geom_angle
C31 Ni1 P1 167.67(13)
C31 Ni1 Si3 103.47(13)
P1 Ni1 Si3 87.78(5)
C31 Ni1 P2 112.56(13)
P1 Ni1 P2 58.36(4)
Si3 Ni1 P2 140.75(5)
C42 Ni2 C53 110.94(16)
C42 Ni2 P1 91.39(12)
C53 Ni2 P1 154.84(12)
C42 Ni2 P2 143.74(12)
C53 Ni2 P2 103.80(12)
P1 Ni2 P2 57.66(4)
Ni1 P1 P2 64.01(4)
Ni1 P1 Ni2 103.44(5)
P2 P1 Ni2 62.72(4)
P1 P2 Si1 93.24(5)
P1 P2 Ni2 59.62(4)
Si1 P2 Ni2 112.59(6)
P1 P2 Ni1 57.63(4)
Si1 P2 Ni1 119.12(6)
Ni2 P2 Ni1 97.16(4)
N2 Si3 Ni1 123.46(12)
N2 Si3 H2A 105.5(17)
Ni1 Si3 H2A 108.6(17)
N2 Si3 H2B 97.8(17)
Ni1 Si3 H2B 116.5(17)
H2A Si3 H2B 103(2)
N1 Si2 C14 112.1(2)
N1 Si2 C13 108.67(19)
C14 Si2 C13 107.4(2)
N1 Si2 C15 109.00(19)
C14 Si2 C15 107.8(2)
C13 Si2 C15 111.8(2)
N1 Si1 P2 117.85(12)
N1 Si1 H1B 104(3)
P2 Si1 H1B 113(3)
N1 Si1 H1A 104(2)
P2 Si1 H1A 113(3)
H1B Si1 H1A 104(3)
N2 Si4 C30 113.0(2)
N2 Si4 C28 109.9(2)
C30 Si4 C28 107.2(3)
N2 Si4 C29 112.0(2)
C30 Si4 C29 106.9(3)
C28 Si4 C29 107.6(3)
C53 N8 C54 111.3(3)
C53 N8 C58 121.5(3)
C54 N8 C58 127.2(4)
C31 N3 C33 111.0(4)
C31 N3 C36 120.8(4)
C33 N3 C36 128.1(4)
C31 N4 C32 111.1(4)
C31 N4 C39 120.2(4)
C32 N4 C39 128.7(4)
C1 N1 Si1 119.0(3)
C1 N1 Si2 118.9(3)
Si1 N1 Si2 122.07(19)
C42 N5 C43 111.4(3)
C42 N5 C47 121.2(3)
C43 N5 C47 127.4(3)
C44 C43 N5 106.9(3)
C44 C43 C45 127.5(4)
N5 C43 C45 125.5(4)
N3 C36 C38 113.1(4)
N3 C36 C37 111.0(4)
C38 C36 C37 113.5(4)
N3 C36 H36 106.2
C38 C36 H36 106.2
C37 C36 H36 106.2
C20 C21 C16 119.6(4)
C20 C21 C25 119.0(4)
C16 C21 C25 121.4(4)
C53 N7 C55 111.6(4)
C53 N7 C61 121.0(3)
C55 N7 C61 127.4(3)
C6 C1 C2 120.0(4)
C6 C1 N1 120.0(4)
C2 C1 N1 120.0(4)
C26 C25 C21 111.9(4)
C26 C25 C27 111.4(4)
C21 C25 C27 109.6(4)
C26 C25 H25 107.9
C21 C25 H25 107.9
C27 C25 H25 107.9
N5 C42 N6 104.4(3)
N5 C42 Ni2 124.7(3)
N6 C42 Ni2 130.1(3)
C3 C2 C1 118.8(4)
C3 C2 C7 118.4(4)
C1 C2 C7 122.7(4)
C43 C45 H45A 109.5
C43 C45 H45B 109.5
H45A C45 H45B 109.5
C43 C45 H45C 109.5
H45A C45 H45C 109.5
H45B C45 H45C 109.5
C42 N6 C44 111.3(3)
C42 N6 C50 121.8(3)
C44 N6 C50 126.9(3)
N4 C39 C40 113.1(4)
N4 C39 C41 111.7(4)
C40 C39 C41 111.7(4)
N4 C39 H39 106.6
C40 C39 H39 106.6
C41 C39 H39 106.6
C21 C20 C19 120.6(4)
C21 C20 H20 119.7
C19 C20 H20 119.7
C4 C3 C2 121.3(4)
C4 C3 H3 119.3
C2 C3 H3 119.3
N4 C31 N3 104.7(4)
N4 C31 Ni1 127.7(3)
N3 C31 Ni1 127.1(3)
C55 C54 N8 106.1(4)
C55 C54 C56 127.8(4)
N8 C54 C56 126.0(4)
C3 C4 C5 119.3(4)
C3 C4 H4 120.4
C5 C4 H4 120.4
N6 C50 C52 112.4(4)
N6 C50 C51 111.3(4)
C52 C50 C51 112.1(4)
N6 C50 H50 106.8
C52 C50 H50 106.8
C51 C50 H50 106.8
C2 C7 C9 112.2(4)
C2 C7 C8 111.3(4)
C9 C7 C8 109.6(4)
C2 C7 H7 107.8
C9 C7 H7 107.8
C8 C7 H7 107.8
C7 C8 H8A 109.5
C7 C8 H8B 109.5
H8A C8 H8B 109.5
C7 C8 H8C 109.5
H8A C8 H8C 109.5
H8B C8 H8C 109.5
Si2 C14 H14A 109.5
Si2 C14 H14B 109.5
H14A C14 H14B 109.5
Si2 C14 H14C 109.5
H14A C14 H14C 109.5
H14B C14 H14C 109.5
C43 C44 N6 106.1(3)
C43 C44 C46 128.1(4)
N6 C44 C46 125.8(4)
C25 C27 H27A 109.5
C25 C27 H27B 109.5
H27A C27 H27B 109.5
C25 C27 H27C 109.5
H27A C27 H27C 109.5
H27B C27 H27C 109.5
C7 C9 H9A 109.5
C7 C9 H9B 109.5
H9A C9 H9B 109.5
C7 C9 H9C 109.5
H9A C9 H9C 109.5
H9B C9 H9C 109.5
Si2 C13 H13A 109.5
Si2 C13 H13B 109.5
H13A C13 H13B 109.5
Si2 C13 H13C 109.5
H13A C13 H13C 109.5
H13B C13 H13C 109.5
N7 C61 C63 112.0(4)
N7 C61 C62 111.8(4)
C63 C61 C62 112.4(4)
N7 C61 H61 106.7
C63 C61 H61 106.7
C62 C61 H61 106.7
C50 C52 H52A 109.5
C50 C52 H52B 109.5
H52A C52 H52B 109.5
C50 C52 H52C 109.5
H52A C52 H52C 109.5
H52B C52 H52C 109.5
C4 C5 C6 121.9(4)
C4 C5 H5 119.0
C6 C5 H5 119.0
C6 C10 C11 112.2(4)
C6 C10 C12 111.8(4)
C11 C10 C12 108.8(4)
C6 C10 H10 107.9
C11 C10 H10 107.9
C12 C10 H10 107.9
C19 C18 C17 121.9(4)
C19 C18 H18 119.1
C17 C18 H18 119.1
C36 C38 H38A 109.5
C36 C38 H38B 109.5
H38A C38 H38B 109.5
C36 C38 H38C 109.5
H38A C38 H38C 109.5
H38B C38 H38C 109.5
N8 C58 C60 112.3(4)
N8 C58 C59 112.7(4)
C60 C58 C59 111.8(4)
N8 C58 H58 106.5
C60 C58 H58 106.5
C59 C58 H58 106.5
C18 C17 C16 118.5(4)
C18 C17 C22 118.6(4)
C16 C17 C22 122.9(4)
C54 C55 N7 107.3(4)
C54 C55 C57 127.1(4)
N7 C55 C57 125.5(4)
C18 C19 C20 119.7(4)
C18 C19 H19 120.1
C20 C19 H19 120.1
C16 N2 Si4 117.0(3)
C16 N2 Si3 123.7(3)
Si4 N2 Si3 118.25(18)
Si4 C28 H28A 109.5
Si4 C28 H28B 109.5
H28A C28 H28B 109.5
Si4 C28 H28C 109.5
H28A C28 H28C 109.5
H28B C28 H28C 109.5
C32 C33 N3 106.5(4)
C32 C33 C35 128.5(5)
N3 C33 C35 125.0(4)
N5 C47 C48 111.2(4)
N5 C47 C49 113.3(4)
C48 C47 C49 112.5(4)
N5 C47 H47 106.4
C48 C47 H47 106.4
C49 C47 H47 106.4
C47 C49 H49A 109.5
C47 C49 H49B 109.5
H49A C49 H49B 109.5
C47 C49 H49C 109.5
H49A C49 H49C 109.5
H49B C49 H49C 109.5
C17 C22 C24 110.8(4)
C17 C22 C23 112.7(4)
C24 C22 C23 109.9(4)
C17 C22 H22 107.7
C24 C22 H22 107.7
C23 C22 H22 107.7
Si4 C29 H29A 109.5
Si4 C29 H29B 109.5
H29A C29 H29B 109.5
Si4 C29 H29C 109.5
H29A C29 H29C 109.5
H29B C29 H29C 109.5
N7 C53 N8 103.7(3)
N7 C53 Ni2 130.3(3)
N8 C53 Ni2 125.2(3)
C21 C16 C17 119.7(4)
C21 C16 N2 120.7(4)
C17 C16 N2 119.4(4)
C22 C24 H24A 109.5
C22 C24 H24B 109.5
H24A C24 H24B 109.5
C22 C24 H24C 109.5
H24A C24 H24C 109.5
H24B C24 H24C 109.5
C36 C37 H37A 109.5
C36 C37 H37B 109.5
H37A C37 H37B 109.5
C36 C37 H37C 109.5
H37A C37 H37C 109.5
H37B C37 H37C 109.5
Si4 C30 H30A 109.5
Si4 C30 H30B 109.5
H30A C30 H30B 109.5
Si4 C30 H30C 109.5
H30A C30 H30C 109.5
H30B C30 H30C 109.5
C54 C56 H56A 109.5
C54 C56 H56B 109.5
H56A C56 H56B 109.5
C54 C56 H56C 109.5
H56A C56 H56C 109.5
H56B C56 H56C 109.5
C44 C46 H46A 109.5
C44 C46 H46B 109.5
H46A C46 H46B 109.5
C44 C46 H46C 109.5
H46A C46 H46C 109.5
H46B C46 H46C 109.5
Si2 C15 H15A 109.5
Si2 C15 H15B 109.5
H15A C15 H15B 109.5
Si2 C15 H15C 109.5
H15A C15 H15C 109.5
H15B C15 H15C 109.5
C55 C57 H57A 109.5
C55 C57 H57B 109.5
H57A C57 H57B 109.5
C55 C57 H57C 109.5
H57A C57 H57C 109.5
H57B C57 H57C 109.5
C5 C6 C1 118.6(4)
C5 C6 C10 118.5(4)
C1 C6 C10 122.9(4)
C33 C32 N4 106.6(4)
C33 C32 C34 128.3(5)
N4 C32 C34 125.1(5)
C39 C41 H41A 109.5
C39 C41 H41B 109.5
H41A C41 H41B 109.5
C39 C41 H41C 109.5
H41A C41 H41C 109.5
H41B C41 H41C 109.5
C10 C12 H12A 109.5
C10 C12 H12B 109.5
H12A C12 H12B 109.5
C10 C12 H12C 109.5
H12A C12 H12C 109.5
H12B C12 H12C 109.5
C50 C51 H51A 109.5
C50 C51 H51B 109.5
H51A C51 H51B 109.5
C50 C51 H51C 109.5
H51A C51 H51C 109.5
H51B C51 H51C 109.5
C10 C11 H11A 109.5
C10 C11 H11B 109.5
H11A C11 H11B 109.5
C10 C11 H11C 109.5
H11A C11 H11C 109.5
H11B C11 H11C 109.5
C61 C62 H62A 109.5
C61 C62 H62B 109.5
H62A C62 H62B 109.5
C61 C62 H62C 109.5
H62A C62 H62C 109.5
H62B C62 H62C 109.5
C22 C23 H23A 109.5
C22 C23 H23B 109.5
H23A C23 H23B 109.5
C22 C23 H23C 109.5
H23A C23 H23C 109.5
H23B C23 H23C 109.5
C61 C63 H63A 109.5
C61 C63 H63B 109.5
H63A C63 H63B 109.5
C61 C63 H63C 109.5
H63A C63 H63C 109.5
H63B C63 H63C 109.5
C39 C40 H40A 109.5
C39 C40 H40B 109.5
H40A C40 H40B 109.5
C39 C40 H40C 109.5
H40A C40 H40C 109.5
H40B C40 H40C 109.5
C25 C26 H26A 109.5
C25 C26 H26B 109.5
H26A C26 H26B 109.5
C25 C26 H26C 109.5
H26A C26 H26C 109.5
H26B C26 H26C 109.5
C58 C60 H60A 109.5
C58 C60 H60B 109.5
H60A C60 H60B 109.5
C58 C60 H60C 109.5
H60A C60 H60C 109.5
H60B C60 H60C 109.5
C47 C48 H48A 109.5
C47 C48 H48B 109.5
H48A C48 H48B 109.5
C47 C48 H48C 109.5
H48A C48 H48C 109.5
H48B C48 H48C 109.5
C33 C35 H35A 109.5
C33 C35 H35B 109.5
H35A C35 H35B 109.5
C33 C35 H35C 109.5
H35A C35 H35C 109.5
H35B C35 H35C 109.5
C32 C34 H34A 109.5
C32 C34 H34B 109.5
H34A C34 H34B 109.5
C32 C34 H34C 109.5
H34A C34 H34C 109.5
H34B C34 H34C 109.5
C58 C59 H59A 109.5
C58 C59 H59B 109.5
H59A C59 H59B 109.5
C58 C59 H59C 109.5
H59A C59 H59C 109.5
H59B C59 H59C 109.5

loop_
_geom_bond_atom_site_label_1
_geom_bond_atom_site_label_2
_geom_bond_distance
Ni1 C31 1.910(4)
Ni1 P1 2.1533(12)
Ni1 Si3 2.2140(12)
Ni1 P2 2.2914(12)
Ni2 C42 1.920(4)
Ni2 C53 1.960(4)
Ni2 P1 2.2163(12)
Ni2 P2 2.2832(11)
P1 P2 2.1703(14)
P2 Si1 2.2226(15)
Si3 N2 1.786(3)
Si3 H2A 1.45(4)
Si3 H2B 1.51(4)
Si2 N1 1.756(4)
Si2 C14 1.862(5)
Si2 C13 1.864(4)
Si2 C15 1.864(5)
Si1 N1 1.746(3)
Si1 H1B 1.35(6)
Si1 H1A 1.37(6)
Si4 N2 1.741(3)
Si4 C30 1.860(5)
Si4 C28 1.866(5)
Si4 C29 1.868(5)
N8 C53 1.370(5)
N8 C54 1.402(5)
N8 C58 1.474(5)
N3 C31 1.359(5)
N3 C33 1.396(6)
N3 C36 1.465(5)
N4 C31 1.356(5)
N4 C32 1.394(6)
N4 C39 1.473(5)
N1 C1 1.441(5)
N5 C42 1.351(5)
N5 C43 1.401(5)
N5 C47 1.474(5)
C43 C44 1.350(6)
C43 C45 1.496(6)
C36 C38 1.512(7)
C36 C37 1.518(7)
C36 H36 1.0000
C21 C20 1.389(6)
C21 C16 1.407(6)
C21 C25 1.535(6)
N7 C53 1.362(5)
N7 C55 1.386(6)
N7 C61 1.475(5)
C1 C6 1.409(6)
C1 C2 1.409(6)
C25 C26 1.530(7)
C25 C27 1.539(7)
C25 H25 1.0000
C42 N6 1.367(5)
C2 C3 1.400(6)
C2 C7 1.517(6)
C45 H45A 0.9800
C45 H45B 0.9800
C45 H45C 0.9800
N6 C44 1.403(5)
N6 C50 1.479(5)
C39 C40 1.512(7)
C39 C41 1.516(7)
C39 H39 1.0000
C20 C19 1.390(7)
C20 H20 0.9500
C3 C4 1.377(7)
C3 H3 0.9500
C54 C55 1.348(6)
C54 C56 1.489(6)
C4 C5 1.379(7)
C4 H4 0.9500
C50 C52 1.520(6)
C50 C51 1.527(7)
C50 H50 1.0000
C7 C9 1.527(7)
C7 C8 1.535(6)
C7 H7 1.0000
C8 H8A 0.9800
C8 H8B 0.9800
C8 H8C 0.9800
C14 H14A 0.9800
C14 H14B 0.9800
C14 H14C 0.9800
C44 C46 1.491(6)
C27 H27A 0.9800
C27 H27B 0.9800
C27 H27C 0.9800
C9 H9A 0.9800
C9 H9B 0.9800
C9 H9C 0.9800
C13 H13A 0.9800
C13 H13B 0.9800
C13 H13C 0.9800
C61 C63 1.517(6)
C61 C62 1.524(6)
C61 H61 1.0000
C52 H52A 0.9800
C52 H52B 0.9800
C52 H52C 0.9800
C5 C6 1.393(6)
C5 H5 0.9500
C10 C6 1.520(6)
C10 C11 1.520(6)
C10 C12 1.534(7)
C10 H10 1.0000
C18 C19 1.364(7)
C18 C17 1.399(6)
C18 H18 0.9500
C38 H38A 0.9800
C38 H38B 0.9800
C38 H38C 0.9800
C58 C60 1.512(7)
C58 C59 1.525(7)
C58 H58 1.0000
C17 C16 1.410(6)
C17 C22 1.506(7)
C55 C57 1.501(6)
C19 H19 0.9500
N2 C16 1.438(5)
C28 H28A 0.9800
C28 H28B 0.9800
C28 H28C 0.9800
C33 C32 1.355(7)
C33 C35 1.496(7)
C47 C48 1.516(6)
C47 C49 1.520(7)
C47 H47 1.0000
C49 H49A 0.9800
C49 H49B 0.9800
C49 H49C 0.9800
C22 C24 1.529(7)
C22 C23 1.532(7)
C22 H22 1.0000
C29 H29A 0.9800
C29 H29B 0.9800
C29 H29C 0.9800
C24 H24A 0.9800
C24 H24B 0.9800
C24 H24C 0.9800
C37 H37A 0.9800
C37 H37B 0.9800
C37 H37C 0.9800
C30 H30A 0.9800
C30 H30B 0.9800
C30 H30C 0.9800
C56 H56A 0.9800
C56 H56B 0.9800
C56 H56C 0.9800
C46 H46A 0.9800
C46 H46B 0.9800
C46 H46C 0.9800
C15 H15A 0.9800
C15 H15B 0.9800
C15 H15C 0.9800
C57 H57A 0.9800
C57 H57B 0.9800
C57 H57C 0.9800
C32 C34 1.495(7)
C41 H41A 0.9800
C41 H41B 0.9800
C41 H41C 0.9800
C12 H12A 0.9800
C12 H12B 0.9800
C12 H12C 0.9800
C51 H51A 0.9800
C51 H51B 0.9800
C51 H51C 0.9800
C11 H11A 0.9800
C11 H11B 0.9800
C11 H11C 0.9800
C62 H62A 0.9800
C62 H62B 0.9800
C62 H62C 0.9800
C23 H23A 0.9800
C23 H23B 0.9800
C23 H23C 0.9800
C63 H63A 0.9800
C63 H63B 0.9800
C63 H63C 0.9800
C40 H40A 0.9800
C40 H40B 0.9800
C40 H40C 0.9800
C26 H26A 0.9800
C26 H26B 0.9800
C26 H26C 0.9800
C60 H60A 0.9800
C60 H60B 0.9800
C60 H60C 0.9800
C48 H48A 0.9800
C48 H48B 0.9800
C48 H48C 0.9800
C35 H35A 0.9800
C35 H35B 0.9800
C35 H35C 0.9800
C34 H34A 0.9800
C34 H34B 0.9800
C34 H34C 0.9800
C59 H59A 0.9800
C59 H59B 0.9800
C59 H59C 0.9800
